data_7249218
loop_
_publ_author_name
'Vinodh, Mickey'
'Al-Azemi, Talal F.'

_publ_section_title
;
 Solvent-induced supramolecular self-assembly in a solid-state
 A1/A2-difunctionlized pillar[5]arene host
;
_journal_issue 37
_journal_name_full CrystEngComm
_journal_page_first 5138
_journal_page_last 5143
_journal_paper_doi 10.1039/D4CE00771A
_journal_volume 26
_journal_year 2024
_chemical_formula_sum 'C62 H75 Br N2 O10'
_chemical_formula_weight 1088.15
_space_group_crystal_system triclinic
_space_group_IT_number 2
_space_group_name_Hall '-P 1'
_space_group_name_H-M_alt 'P -1'
_atom_sites_solution_hydrogens geom
_audit_creation_method SHELXL-2019/3
_audit_update_record
;
2024-08-01 deposited with the CCDC.	2024-08-14 downloaded from the CCDC.
;
_cell_angle_alpha 75.969(5)
_cell_angle_beta 89.341(6)
_cell_angle_gamma 62.754(4)
_cell_formula_units_Z 2
_cell_length_a 11.2957(12)
_cell_length_b 12.2233(12)
_cell_length_c 24.689(3)
_cell_measurement_reflns_used 7356
_cell_measurement_temperature 150(2)
_cell_measurement_theta_max 25.04
_cell_measurement_theta_min 3.06
_cell_volume 2920.6(6)
_computing_structure_refinement 'SHELXL-2019/2 (Sheldrick, 2019)'
_diffrn_ambient_temperature 150(2)
_diffrn_detector_area_resol_mean 10.000
_diffrn_measured_fraction_theta_full 0.961
_diffrn_measured_fraction_theta_max 0.961
_diffrn_measurement_device_type 'Rigaku R-AXIS RAPID'
_diffrn_measurement_method \w
_diffrn_radiation_type 'Mo K\a'
_diffrn_radiation_wavelength 0.71075
_diffrn_reflns_av_R_equivalents 0.1032
_diffrn_reflns_av_unetI/netI 0.1402
_diffrn_reflns_Laue_measured_fraction_full 0.961
_diffrn_reflns_Laue_measured_fraction_max 0.961
_diffrn_reflns_limit_h_max 13
_diffrn_reflns_limit_h_min -13
_diffrn_reflns_limit_k_max 14
_diffrn_reflns_limit_k_min -14
_diffrn_reflns_limit_l_max 28
_diffrn_reflns_limit_l_min -29
_diffrn_reflns_number 22026
_diffrn_reflns_point_group_measured_fraction_full 0.961
_diffrn_reflns_point_group_measured_fraction_max 0.961
_diffrn_reflns_theta_full 25.026
_diffrn_reflns_theta_max 25.026
_diffrn_reflns_theta_min 3.061
_exptl_absorpt_coefficient_mu 0.762
_exptl_absorpt_correction_T_max 0.963
_exptl_absorpt_correction_T_min 0.188
_exptl_absorpt_correction_type multi-scan
_exptl_absorpt_process_details 'ABSCOR (Rigaku, 1995)'
_exptl_crystal_colour Colorless
_exptl_crystal_density_diffrn 1.237
_exptl_crystal_description Block
_exptl_crystal_F_000 1152
_exptl_crystal_size_max 0.090
_exptl_crystal_size_mid 0.070
_exptl_crystal_size_min 0.050
_refine_diff_density_max 0.483
_refine_diff_density_min -0.357
_refine_diff_density_rms 0.047
_refine_ls_extinction_method none
_refine_ls_goodness_of_fit_ref 1.007
_refine_ls_hydrogen_treatment constr
_refine_ls_matrix_type full
_refine_ls_number_parameters 741
_refine_ls_number_reflns 9923
_refine_ls_number_restraints 294
_refine_ls_restrained_S_all 1.025
_refine_ls_R_factor_all 0.2748
_refine_ls_R_factor_gt 0.1037
_refine_ls_shift/su_max 0.000
_refine_ls_shift/su_mean 0.000
_refine_ls_structure_factor_coef Fsqd
_refine_ls_weighting_details 'w=1/[\s^2^(Fo^2^)+(0.1540P)^2^] where P=(Fo^2^+2Fc^2^)/3'
_refine_ls_weighting_scheme calc
_refine_ls_wR_factor_gt 0.2568
_refine_ls_wR_factor_ref 0.3433
_reflns_Friedel_coverage 0.000
_reflns_number_gt 3156
_reflns_number_total 9923
_reflns_threshold_expression 'I > 2\s(I)'
_cod_data_source_file d4ce00771a2.cif
_cod_data_source_block Pillar_ADN1
_cod_depositor_comments 'Adding full bibliography for 7249218--7249222.cif.'
_cod_original_cell_volume 2920.6(5)
_cod_database_code 7249218
_shelx_shelxl_version_number 2019/3
_shelx_space_group_comment
;
The symmetry employed for this shelxl refinement is uniquely defined
by the following loop, which should always be used as a source of
symmetry information in preference to the above space-group names.
They are only intended as comments.
;
_shelx_estimated_absorpt_t_min 0.935
_shelx_estimated_absorpt_t_max 0.963

loop_
_space_group_symop_operation_xyz
'x, y, z'
'-x, -y, -z'

loop_
_atom_site_label
_atom_site_type_symbol
_atom_site_fract_x
_atom_site_fract_y
_atom_site_fract_z
_atom_site_U_iso_or_equiv
_atom_site_adp_type
_atom_site_occupancy
_atom_site_site_symmetry_order
_atom_site_calc_flag
_atom_site_refinement_flags_posn
_atom_site_refinement_flags_adp
_atom_site_refinement_flags_occupancy
_atom_site_disorder_assembly
_atom_site_disorder_group
O1 O 0.3593(5) 0.2669(5) 0.1202(2) 0.1103(17) Uani 1 1 d . . . . .
N1 N 0.3713(17) 0.6212(19) 0.1352(8) 0.225(7) Uani 1 1 d . U . . .
O2 O 0.1590(6) 0.1576(5) 0.3184(2) 0.1114(18) Uani 1 1 d . . . . .
N2 N -0.260(2) 0.582(2) 0.2774(12) 0.316(11) Uani 1 1 d . U . . .
O3 O 0.0341(5) 0.7168(4) 0.01193(19) 0.0921(14) Uani 1 1 d . . . . .
O4 O -0.1536(5) 0.3963(4) 0.1326(2) 0.0991(16) Uani 1 1 d . . . . .
O5 O -0.0034(5) 1.0091(5) 0.1288(2) 0.0995(16) Uani 1 1 d . . . . .
O6 O -0.4003(5) 0.8713(5) 0.1168(2) 0.1047(16) Uani 1 1 d . . . . .
O7 O 0.2877(6) 0.7677(5) 0.3138(2) 0.1052(16) Uani 1 1 d . . . . .
O8 O -0.2516(6) 0.9113(5) 0.2978(2) 0.1058(17) Uani 1 1 d . . . . .
O9 O 0.5152(6) 0.3193(5) 0.3003(2) 0.1072(17) Uani 1 1 d . . . . .
O10 O 0.0999(6) 0.4632(5) 0.4306(2) 0.1108(17) Uani 1 1 d . . . . .
C1 C 0.3272(8) 0.1851(6) 0.2725(3) 0.0775(19) Uani 1 1 d . . . . .
C2 C 0.3791(7) 0.2114(6) 0.2229(4) 0.083(2) Uani 1 1 d . . . . .
H2 H 0.463614 0.210218 0.224744 0.100 Uiso 1 1 calc R U . . .
C3 C 0.3129(8) 0.2391(6) 0.1712(3) 0.081(2) Uani 1 1 d . . . . .
C4 C 0.1895(7) 0.2424(6) 0.1676(3) 0.0739(19) Uani 1 1 d . . . . .
C5 C 0.1358(8) 0.2167(6) 0.2172(3) 0.081(2) Uani 1 1 d . . . . .
H5 H 0.050060 0.220223 0.215532 0.097 Uiso 1 1 calc R U . . .
C6 C 0.2053(8) 0.1863(6) 0.2681(3) 0.0787(19) Uani 1 1 d . . . . .
C7 C 0.1085(7) 0.2817(6) 0.1099(3) 0.085(2) Uani 1 1 d . . . . .
H7A H 0.171260 0.253599 0.081877 0.102 Uiso 1 1 calc R U . . .
H7B H 0.052365 0.238113 0.112878 0.102 Uiso 1 1 calc R U . . .
C8 C 0.0193(8) 0.4250(6) 0.0899(3) 0.0680(17) Uani 1 1 d . . . . .
C9 C 0.0697(7) 0.5025(7) 0.0597(3) 0.0721(18) Uani 1 1 d . . . . .
H9 H 0.159849 0.465729 0.051375 0.087 Uiso 1 1 calc R U . . .
C10 C -0.0099(7) 0.6319(7) 0.0418(3) 0.0706(18) Uani 1 1 d . . . . .
C11 C -0.1433(7) 0.6887(6) 0.0517(3) 0.0687(17) Uani 1 1 d . . . . .
C12 C -0.1929(7) 0.6098(7) 0.0819(3) 0.0771(19) Uani 1 1 d . . . . .
H12 H -0.283685 0.645778 0.089459 0.093 Uiso 1 1 calc R U . . .
C13 C -0.1114(8) 0.4798(8) 0.1010(3) 0.0732(19) Uani 1 1 d . . . . .
C14 C -0.2316(7) 0.8309(6) 0.0340(3) 0.084(2) Uani 1 1 d . . . . .
H14A H -0.326014 0.849503 0.027292 0.101 Uiso 1 1 calc R U . . .
H14B H -0.206356 0.867529 -0.001782 0.101 Uiso 1 1 calc R U . . .
C15 C -0.2195(7) 0.8933(6) 0.0779(3) 0.0754(19) Uani 1 1 d . . . . .
C16 C -0.1212(7) 0.9289(6) 0.0814(3) 0.0748(18) Uani 1 1 d . . . . .
H16 H -0.061858 0.919537 0.053297 0.090 Uiso 1 1 calc R U . . .
C17 C -0.1056(7) 0.9768(6) 0.1235(3) 0.0769(19) Uani 1 1 d . . . . .
C18 C -0.1877(7) 0.9935(5) 0.1656(3) 0.0734(18) Uani 1 1 d . . . . .
C19 C -0.2894(7) 0.9583(6) 0.1626(3) 0.084(2) Uani 1 1 d . . . . .
H19 H -0.349768 0.969100 0.190379 0.101 Uiso 1 1 calc R U . . .
C20 C -0.3024(7) 0.9079(6) 0.1196(3) 0.082(2) Uani 1 1 d . . . . .
C21 C -0.1678(7) 1.0430(6) 0.2126(3) 0.088(2) Uani 1 1 d . . . . .
H21A H -0.133227 1.104574 0.198232 0.106 Uiso 1 1 calc R U . . .
H21B H -0.255407 1.089312 0.225949 0.106 Uiso 1 1 calc R U . . .
C22 C -0.0728(8) 0.9398(6) 0.2606(3) 0.079(2) Uani 1 1 d . . . . .
C23 C 0.0629(9) 0.9028(7) 0.2652(3) 0.082(2) Uani 1 1 d . . . . .
H23 H 0.095660 0.946599 0.237042 0.098 Uiso 1 1 calc R U . . .
C24 C 0.1515(8) 0.8071(7) 0.3079(3) 0.080(2) Uani 1 1 d . . . . .
C25 C 0.1074(9) 0.7407(6) 0.3506(3) 0.0781(19) Uani 1 1 d . . . . .
C26 C -0.0279(9) 0.7756(7) 0.3466(3) 0.085(2) Uani 1 1 d . . . . .
H26 H -0.060578 0.732125 0.374976 0.102 Uiso 1 1 calc R U . . .
C27 C -0.1155(9) 0.8712(7) 0.3029(4) 0.084(2) Uani 1 1 d . . . . .
C28 C 0.2069(8) 0.6305(7) 0.3974(3) 0.091(2) Uani 1 1 d . . . . .
H28A H 0.162987 0.625813 0.432219 0.109 Uiso 1 1 calc R U . . .
H28B H 0.283127 0.646016 0.404797 0.109 Uiso 1 1 calc R U . . .
C29 C 0.2589(8) 0.5045(7) 0.3822(3) 0.0775(19) Uani 1 1 d . . . . .
C30 C 0.3653(8) 0.4686(7) 0.3500(3) 0.086(2) Uani 1 1 d . . . . .
H30 H 0.406894 0.521647 0.339279 0.103 Uiso 1 1 calc R U . . .
C31 C 0.4117(8) 0.3577(8) 0.3333(3) 0.086(2) Uani 1 1 d . . . . .
C32 C 0.3540(8) 0.2775(6) 0.3484(3) 0.0776(19) Uani 1 1 d . . . . .
C33 C 0.2509(8) 0.3124(7) 0.3817(3) 0.084(2) Uani 1 1 d . . . . .
H33 H 0.212028 0.257508 0.393831 0.101 Uiso 1 1 calc R U . . .
C34 C 0.2024(8) 0.4237(8) 0.3980(3) 0.082(2) Uani 1 1 d . . . . .
C35 C 0.4026(7) 0.1585(6) 0.3284(3) 0.089(2) Uani 1 1 d . . . . .
H35A H 0.390444 0.092733 0.356705 0.107 Uiso 1 1 calc R U . . .
H35B H 0.499485 0.124602 0.324572 0.107 Uiso 1 1 calc R U . . .
C36 C 0.4714(8) 0.2857(8) 0.1163(4) 0.112(3) Uani 1 1 d . . . . .
H36A H 0.549606 0.208888 0.139401 0.134 Uiso 1 1 calc R U . . .
H36B H 0.456135 0.358842 0.131194 0.134 Uiso 1 1 calc R U . . .
C37 C 0.4989(10) 0.3103(9) 0.0596(5) 0.129(4) Uani 1 1 d . . . . .
C38 C 0.5195(11) 0.3231(13) 0.0140(5) 0.181(6) Uani 1 1 d . . . . .
H38 H 0.536819 0.333853 -0.024195 0.217 Uiso 1 1 calc R U . . .
C39 C 0.0327(9) 0.1656(8) 0.3178(3) 0.107(3) Uani 1 1 d . . . . .
H39A H 0.024409 0.117099 0.292558 0.128 Uiso 1 1 calc R U . . .
H39B H -0.036393 0.255889 0.303499 0.128 Uiso 1 1 calc R U . . .
C40 C 0.0110(10) 0.1111(10) 0.3772(4) 0.138(3) Uani 1 1 d . . . . .
H40A H 0.085610 0.023593 0.391910 0.166 Uiso 1 1 calc R U . . .
H40B H 0.015476 0.163403 0.401267 0.166 Uiso 1 1 calc R U . . .
C41 C -0.1167(10) 0.1058(9) 0.3823(4) 0.123(3) Uani 1 1 d . . . . .
H41A H -0.190233 0.194189 0.368418 0.148 Uiso 1 1 calc R U . . .
H41B H -0.122027 0.057416 0.356379 0.148 Uiso 1 1 calc R U . . .
C42 C -0.1438(12) 0.0508(12) 0.4369(5) 0.179(5) Uani 1 1 d . . . . .
H42A H -0.129099 0.093102 0.463690 0.215 Uiso 1 1 calc R U . . .
H42B H -0.075533 -0.040214 0.448960 0.215 Uiso 1 1 calc R U . . .
C43 C -0.2872(12) 0.0571(13) 0.4436(5) 0.211(4) Uani 1 1 d D U . . .
H43A H -0.356174 0.138427 0.418628 0.253 Uiso 1 1 calc R U . . .
H43B H -0.288424 -0.013523 0.431111 0.253 Uiso 1 1 calc R U . . .
C44 C -0.3244(14) 0.0475(13) 0.5049(5) 0.244(4) Uani 1 1 d D U . . .
H44A H -0.356227 -0.016791 0.517324 0.293 Uiso 0.598(5) 1 calc R U P A 1
H44B H -0.248099 0.027305 0.531726 0.293 Uiso 0.598(5) 1 calc R U P A 1
H44C H -0.287889 -0.042599 0.527137 0.293 Uiso 0.402(5) 1 calc R U P A 2
H44D H -0.291007 0.092081 0.524103 0.293 Uiso 0.402(5) 1 calc R U P A 2
C45A C -0.438(2) 0.1837(18) 0.4978(8) 0.226(5) Uani 0.598(5) 1 d D U P A 1
H45A H -0.423659 0.245285 0.467694 0.271 Uiso 0.598(5) 1 calc R U P A 1
H45B H -0.525662 0.189409 0.488457 0.271 Uiso 0.598(5) 1 calc R U P A 1
C46A C -0.431(2) 0.2086(17) 0.5508(8) 0.236(5) Uani 0.598(5) 1 d D U P A 1
H46A H -0.407956 0.128938 0.580548 0.283 Uiso 0.598(5) 1 calc R U P A 1
H46B H -0.357040 0.229771 0.553088 0.283 Uiso 0.598(5) 1 calc R U P A 1
C47A C -0.543(2) 0.3027(15) 0.5621(8) 0.226(4) Uani 0.598(5) 1 d D U P A 1
H47A H -0.527299 0.297926 0.602179 0.271 Uiso 0.598(5) 1 calc R U P A 1
H47B H -0.615044 0.278932 0.559279 0.271 Uiso 0.598(5) 1 calc R U P A 1
C48A C -0.595(2) 0.4277(15) 0.5340(9) 0.226(5) Uani 0.598(5) 1 d D U P A 1
H48A H -0.655298 0.438213 0.502025 0.271 Uiso 0.598(5) 1 calc R U P A 1
H48B H -0.519036 0.436273 0.517365 0.271 Uiso 0.598(5) 1 calc R U P A 1
Br1A Br -0.6900(4) 0.5762(4) 0.55824(13) 0.2011(17) Uani 0.598(5) 1 d D U P A 1
C45B C -0.475(2) 0.113(2) 0.4963(12) 0.238(5) Uani 0.402(5) 1 d D U P A 2
H45C H -0.510164 0.050906 0.501677 0.285 Uiso 0.402(5) 1 calc R U P A 2
H45D H -0.510385 0.174198 0.458711 0.285 Uiso 0.402(5) 1 calc R U P A 2
C46B C -0.504(3) 0.180(2) 0.5430(11) 0.230(5) Uani 0.402(5) 1 d D U P A 2
H46C H -0.582774 0.179893 0.560886 0.276 Uiso 0.402(5) 1 calc R U P A 2
H46D H -0.425847 0.138621 0.572162 0.276 Uiso 0.402(5) 1 calc R U P A 2
C47B C -0.530(3) 0.307(2) 0.5149(12) 0.229(4) Uani 0.402(5) 1 d D U P A 2
H47C H -0.536879 0.320669 0.473592 0.275 Uiso 0.402(5) 1 calc R U P A 2
H47D H -0.459738 0.325500 0.526903 0.275 Uiso 0.402(5) 1 calc R U P A 2
C48B C -0.666(3) 0.388(2) 0.5341(10) 0.218(5) Uani 0.402(5) 1 d D U P A 2
H48C H -0.709480 0.333312 0.548313 0.261 Uiso 0.402(5) 1 calc R U P A 2
H48D H -0.725735 0.457132 0.501480 0.261 Uiso 0.402(5) 1 calc R U P A 2
Br1B Br -0.6469(5) 0.4580(7) 0.5903(2) 0.233(3) Uani 0.402(5) 1 d D U P A 2
C49 C 0.1700(8) 0.6660(7) 0.0014(3) 0.103(2) Uani 1 1 d . . . . .
H49A H 0.187090 0.735354 -0.019702 0.155 Uiso 1 1 calc R U . . .
H49B H 0.228094 0.623611 0.037237 0.155 Uiso 1 1 calc R U . . .
H49C H 0.188848 0.604090 -0.020490 0.155 Uiso 1 1 calc R U . . .
C50 C -0.2919(9) 0.4460(8) 0.1391(4) 0.122(3) Uani 1 1 d . . . . .
H50A H -0.308545 0.378049 0.162079 0.182 Uiso 1 1 calc R U . . .
H50B H -0.318692 0.514968 0.157591 0.182 Uiso 1 1 calc R U . . .
H50C H -0.344094 0.479488 0.102065 0.182 Uiso 1 1 calc R U . . .
C51 C 0.0922(8) 0.9846(7) 0.0899(3) 0.109(3) Uani 1 1 d . . . . .
H51A H 0.157638 1.011627 0.098406 0.163 Uiso 1 1 calc R U . . .
H51B H 0.138483 0.892947 0.092585 0.163 Uiso 1 1 calc R U . . .
H51C H 0.046898 1.032098 0.051749 0.163 Uiso 1 1 calc R U . . .
C52 C -0.4971(11) 0.8961(11) 0.1528(5) 0.178(5) Uani 1 1 d . . . . .
H52A H -0.557555 0.863300 0.144632 0.267 Uiso 1 1 calc R U . . .
H52B H -0.454596 0.854173 0.191633 0.267 Uiso 1 1 calc R U . . .
H52C H -0.548235 0.988435 0.147740 0.267 Uiso 1 1 calc R U . . .
C53 C 0.3404(9) 0.8283(8) 0.2733(4) 0.137(3) Uani 1 1 d . . . . .
H53A H 0.437349 0.790244 0.283093 0.206 Uiso 1 1 calc R U . . .
H53B H 0.322462 0.817988 0.236566 0.206 Uiso 1 1 calc R U . . .
H53C H 0.298356 0.919395 0.271546 0.206 Uiso 1 1 calc R U . . .
C54 C -0.2989(9) 0.8382(8) 0.3366(4) 0.141(4) Uani 1 1 d . . . . .
H54A H -0.396390 0.876048 0.328706 0.212 Uiso 1 1 calc R U . . .
H54B H -0.256766 0.750504 0.333113 0.212 Uiso 1 1 calc R U . . .
H54C H -0.276074 0.837549 0.374939 0.212 Uiso 1 1 calc R U . . .
C55 C 0.5840(8) 0.3939(8) 0.2856(4) 0.120(3) Uani 1 1 d . . . . .
H55A H 0.654304 0.355433 0.262339 0.180 Uiso 1 1 calc R U . . .
H55B H 0.520218 0.480976 0.264483 0.180 Uiso 1 1 calc R U . . .
H55C H 0.624473 0.396474 0.319852 0.180 Uiso 1 1 calc R U . . .
C56 C 0.0394(11) 0.3848(10) 0.4492(5) 0.180(5) Uani 1 1 d . . . . .
H56A H -0.031760 0.424369 0.471907 0.270 Uiso 1 1 calc R U . . .
H56B H 0.000958 0.374263 0.416625 0.270 Uiso 1 1 calc R U . . .
H56C H 0.106829 0.301080 0.471939 0.270 Uiso 1 1 calc R U . . .
C57 C 0.303(3) 0.629(3) 0.1583(11) 0.254(8) Uani 1 1 d . U . . .
C58 C 0.1881(18) 0.6433(15) 0.1962(8) 0.274(7) Uani 1 1 d D U . . .
H58A H 0.222403 0.634244 0.234664 0.329 Uiso 0.81(3) 1 calc R U P B 1
H58B H 0.114161 0.731480 0.182387 0.329 Uiso 0.81(3) 1 calc R U P B 1
H58C H 0.229660 0.584049 0.233869 0.329 Uiso 0.19(3) 1 calc R U P B 2
H58D H 0.146321 0.731017 0.200867 0.329 Uiso 0.19(3) 1 calc R U P B 2
C59A C 0.130(2) 0.555(2) 0.2007(10) 0.273(8) Uani 0.81(3) 1 d D U P B 1
H59A H 0.201561 0.465465 0.212655 0.328 Uiso 0.81(3) 1 calc R U P B 1
H59B H 0.082901 0.569985 0.164161 0.328 Uiso 0.81(3) 1 calc R U P B 1
C60A C 0.034(2) 0.584(3) 0.2442(9) 0.281(8) Uani 0.81(3) 1 d D U P B 1
H60A H 0.077500 0.524231 0.281534 0.337 Uiso 0.81(3) 1 calc R U P B 1
H60B H 0.002666 0.672373 0.246948 0.337 Uiso 0.81(3) 1 calc R U P B 1
C59B C 0.077(7) 0.619(9) 0.177(2) 0.283(12) Uani 0.19(3) 1 d D U P B 2
H59C H 0.111588 0.529304 0.176782 0.340 Uiso 0.19(3) 1 calc R U P B 2
H59D H 0.031768 0.676146 0.139825 0.340 Uiso 0.19(3) 1 calc R U P B 2
C60B C -0.015(6) 0.652(7) 0.223(4) 0.287(12) Uani 0.19(3) 1 d D U P B 2
H60C H 0.036278 0.630139 0.259940 0.344 Uiso 0.19(3) 1 calc R U P B 2
H60D H -0.082330 0.743190 0.213161 0.344 Uiso 0.19(3) 1 calc R U P B 2
C61 C -0.0808(18) 0.5683(19) 0.2251(8) 0.298(8) Uani 1 1 d D U . . .
H61A H -0.044156 0.495875 0.207832 0.357 Uiso 0.81(3) 1 calc R U P B 1
H61B H -0.138580 0.645907 0.195000 0.357 Uiso 0.81(3) 1 calc R U P B 1
H61C H -0.007110 0.482669 0.226047 0.357 Uiso 0.19(3) 1 calc R U P B 2
H61D H -0.134728 0.600357 0.188077 0.357 Uiso 0.19(3) 1 calc R U P B 2
C62 C -0.171(3) 0.545(3) 0.2686(13) 0.291(10) Uani 1 1 d . U . . .

loop_
_atom_site_aniso_label
_atom_site_aniso_U_11
_atom_site_aniso_U_22
_atom_site_aniso_U_33
_atom_site_aniso_U_23
_atom_site_aniso_U_13
_atom_site_aniso_U_12
O1 0.086(4) 0.168(5) 0.087(4) -0.055(3) 0.015(3) -0.058(4)
N1 0.200(16) 0.192(12) 0.200(16) -0.094(11) -0.052(9) 0.000(12)
O2 0.126(5) 0.135(5) 0.090(4) -0.011(3) -0.010(4) -0.084(4)
N2 0.36(3) 0.204(17) 0.40(3) -0.125(16) 0.034(18) -0.12(2)
O3 0.080(4) 0.102(3) 0.096(3) -0.021(3) 0.016(3) -0.047(3)
O4 0.094(4) 0.096(3) 0.106(4) -0.020(3) 0.016(3) -0.048(3)
O5 0.104(4) 0.122(4) 0.098(4) -0.031(3) 0.013(3) -0.074(4)
O6 0.082(4) 0.120(4) 0.140(5) -0.063(3) 0.038(3) -0.057(3)
O7 0.090(4) 0.111(4) 0.115(4) -0.017(3) 0.004(3) -0.054(4)
O8 0.078(4) 0.109(4) 0.124(4) -0.036(3) 0.036(3) -0.036(3)
O9 0.105(4) 0.110(4) 0.112(4) -0.035(3) 0.016(4) -0.052(4)
O10 0.115(5) 0.119(4) 0.127(4) -0.055(3) 0.044(4) -0.068(4)
C1 0.084(6) 0.063(4) 0.076(5) -0.022(4) -0.006(5) -0.024(4)
C2 0.061(5) 0.077(5) 0.096(6) -0.038(4) -0.007(5) -0.014(4)
C3 0.082(6) 0.074(5) 0.084(6) -0.036(4) 0.004(5) -0.028(4)
C4 0.066(5) 0.071(4) 0.086(6) -0.037(4) -0.009(4) -0.025(4)
C5 0.085(6) 0.067(4) 0.086(6) -0.023(4) -0.003(5) -0.029(4)
C6 0.091(6) 0.072(5) 0.068(5) -0.011(4) -0.006(5) -0.037(4)
C7 0.089(5) 0.092(5) 0.083(5) -0.038(4) 0.002(4) -0.043(5)
C8 0.075(5) 0.073(5) 0.059(4) -0.029(3) -0.007(4) -0.031(4)
C9 0.068(5) 0.077(5) 0.069(4) -0.031(4) 0.003(4) -0.027(5)
C10 0.061(5) 0.098(6) 0.062(4) -0.033(4) 0.004(4) -0.039(5)
C11 0.064(5) 0.080(5) 0.060(4) -0.019(4) -0.003(4) -0.031(4)
C12 0.073(5) 0.084(5) 0.075(5) -0.025(4) -0.002(4) -0.034(5)
C13 0.080(6) 0.093(6) 0.058(4) -0.026(4) 0.007(4) -0.047(5)
C14 0.073(5) 0.093(5) 0.069(4) -0.012(4) -0.009(4) -0.030(5)
C15 0.067(5) 0.069(4) 0.064(5) -0.008(4) -0.005(4) -0.015(4)
C16 0.069(5) 0.073(4) 0.079(5) -0.023(4) 0.008(4) -0.029(4)
C17 0.073(5) 0.058(4) 0.086(5) -0.006(4) 0.003(5) -0.024(4)
C18 0.082(5) 0.058(4) 0.074(5) -0.025(4) 0.003(4) -0.024(4)
C19 0.072(5) 0.078(5) 0.096(6) -0.025(4) 0.014(4) -0.029(4)
C20 0.068(5) 0.078(5) 0.097(6) -0.022(4) 0.003(5) -0.032(4)
C21 0.081(5) 0.059(4) 0.108(6) -0.025(4) 0.012(5) -0.018(4)
C22 0.091(6) 0.064(4) 0.083(5) -0.029(4) 0.008(5) -0.033(5)
C23 0.099(7) 0.085(5) 0.071(5) -0.026(4) 0.011(5) -0.049(5)
C24 0.079(6) 0.077(5) 0.086(6) -0.035(4) -0.002(5) -0.031(5)
C25 0.099(6) 0.073(5) 0.065(5) -0.026(4) 0.006(5) -0.039(5)
C26 0.082(6) 0.080(5) 0.100(6) -0.039(5) 0.022(5) -0.036(5)
C27 0.074(6) 0.067(5) 0.102(6) -0.039(5) 0.011(5) -0.016(5)
C28 0.109(6) 0.097(5) 0.069(5) -0.028(4) 0.001(5) -0.048(5)
C29 0.078(5) 0.080(5) 0.071(5) -0.024(4) -0.002(4) -0.032(4)
C30 0.103(7) 0.079(5) 0.072(5) -0.011(4) -0.012(5) -0.042(5)
C31 0.071(6) 0.095(6) 0.071(5) -0.010(4) 0.001(4) -0.026(5)
C32 0.074(5) 0.070(5) 0.067(5) -0.011(4) -0.014(4) -0.020(4)
C33 0.095(6) 0.080(5) 0.079(5) -0.017(4) -0.009(5) -0.043(5)
C34 0.075(6) 0.090(6) 0.077(5) -0.021(4) -0.002(4) -0.036(5)
C35 0.089(6) 0.074(5) 0.092(5) -0.020(4) -0.016(4) -0.028(4)
C36 0.075(6) 0.100(6) 0.123(8) -0.009(5) -0.017(5) -0.019(5)
C37 0.098(7) 0.151(8) 0.100(8) 0.012(7) -0.009(7) -0.049(7)
C38 0.112(9) 0.269(14) 0.123(9) 0.019(10) 0.000(8) -0.092(9)
C39 0.129(8) 0.108(6) 0.095(6) -0.035(5) 0.005(6) -0.062(6)
C40 0.157(9) 0.186(9) 0.108(7) -0.025(6) 0.006(6) -0.116(8)
C41 0.135(9) 0.138(7) 0.117(7) -0.058(6) 0.022(6) -0.069(7)
C42 0.214(13) 0.254(13) 0.127(9) -0.037(9) 0.030(9) -0.164(12)
C43 0.192(9) 0.300(10) 0.172(8) -0.019(8) -0.021(7) -0.162(8)
C44 0.218(9) 0.307(8) 0.192(7) 0.003(7) -0.002(7) -0.144(7)
C45A 0.235(9) 0.285(8) 0.184(7) -0.014(7) 0.000(7) -0.166(7)
C46A 0.243(10) 0.293(8) 0.184(8) -0.005(7) 0.009(8) -0.163(7)
C47A 0.239(9) 0.289(8) 0.176(7) -0.017(7) 0.011(8) -0.167(7)
C48A 0.250(9) 0.290(8) 0.161(8) -0.033(7) 0.014(8) -0.159(8)
Br1A 0.270(3) 0.287(4) 0.138(2) -0.063(2) 0.019(2) -0.203(3)
C45B 0.232(9) 0.297(9) 0.189(8) -0.010(8) 0.006(8) -0.154(9)
C46B 0.235(9) 0.291(8) 0.184(8) -0.013(7) 0.006(8) -0.164(8)
C47B 0.240(9) 0.292(8) 0.173(7) -0.017(6) 0.012(7) -0.161(7)
C48B 0.242(9) 0.284(8) 0.164(8) -0.024(7) 0.009(8) -0.171(8)
Br1B 0.268(5) 0.292(6) 0.187(4) -0.054(4) 0.012(4) -0.175(5)
C49 0.088(6) 0.131(7) 0.105(6) -0.034(5) 0.024(5) -0.062(6)
C50 0.102(7) 0.115(7) 0.145(8) -0.029(6) 0.034(6) -0.052(6)
C51 0.107(7) 0.108(6) 0.120(6) -0.018(5) 0.014(6) -0.063(6)
C52 0.152(10) 0.229(12) 0.254(13) -0.146(11) 0.095(10) -0.135(10)
C53 0.111(7) 0.137(8) 0.158(9) -0.015(6) 0.009(7) -0.064(7)
C54 0.113(8) 0.141(8) 0.182(10) -0.050(7) 0.056(7) -0.067(7)
C55 0.094(6) 0.142(7) 0.122(7) -0.031(6) 0.021(5) -0.056(6)
C56 0.184(11) 0.198(10) 0.255(13) -0.131(10) 0.123(10) -0.136(10)
C57 0.23(2) 0.193(13) 0.180(18) -0.130(13) -0.031(11) 0.076(12)
C58 0.311(18) 0.187(13) 0.260(16) -0.131(12) 0.006(12) -0.029(12)
C59A 0.318(19) 0.193(16) 0.262(17) -0.144(14) -0.078(13) -0.039(14)
C60A 0.345(19) 0.243(14) 0.232(15) -0.156(12) -0.033(12) -0.073(13)
C59B 0.34(2) 0.19(2) 0.26(2) -0.14(2) -0.022(17) -0.039(18)
C60B 0.33(2) 0.24(2) 0.24(2) -0.13(2) -0.029(19) -0.055(17)
C61 0.348(19) 0.271(14) 0.229(14) -0.154(12) -0.013(12) -0.064(13)
C62 0.41(3) 0.219(18) 0.218(16) -0.160(14) 0.048(18) -0.076(19)

loop_
_atom_type_symbol
_atom_type_description
_atom_type_scat_dispersion_real
_atom_type_scat_dispersion_imag
_atom_type_scat_source
C C 0.0033 0.0016 'International Tables Vol C Tables 4.2.6.8 and 6.1.1.4'
H H 0.0000 0.0000 'International Tables Vol C Tables 4.2.6.8 and 6.1.1.4'
N N 0.0061 0.0033 'International Tables Vol C Tables 4.2.6.8 and 6.1.1.4'
O O 0.0106 0.0060 'International Tables Vol C Tables 4.2.6.8 and 6.1.1.4'
Br Br -0.2901 2.4595 'International Tables Vol C Tables 4.2.6.8 and 6.1.1.4'

loop_
_geom_angle_atom_site_label_1
_geom_angle_atom_site_label_2
_geom_angle_atom_site_label_3
_geom_angle
_geom_angle_site_symmetry_1
_geom_angle_site_symmetry_3
_geom_angle_publ_flag
C3 O1 C36 122.0(7) . . ?
C6 O2 C39 118.7(6) . . ?
C10 O3 C49 118.0(6) . . ?
C13 O4 C50 117.4(6) . . ?
C17 O5 C51 118.1(6) . . ?
C52 O6 C20 121.0(7) . . ?
C24 O7 C53 118.9(6) . . ?
C27 O8 C54 117.3(7) . . ?
C31 O9 C55 118.6(6) . . ?
C34 O10 C56 118.2(6) . . ?
C6 C1 C2 117.0(7) . . ?
C6 C1 C35 122.7(7) . . ?
C2 C1 C35 120.3(7) . . ?
C3 C2 C1 122.4(7) . . ?
C3 C2 H2 118.8 . . ?
C1 C2 H2 118.8 . . ?
C2 C3 C4 119.7(7) . . ?
C2 C3 O1 125.1(7) . . ?
C4 C3 O1 115.2(7) . . ?
C3 C4 C5 118.6(7) . . ?
C3 C4 C7 120.9(7) . . ?
C5 C4 C7 120.5(6) . . ?
C6 C5 C4 120.5(7) . . ?
C6 C5 H5 119.8 . . ?
C4 C5 H5 119.8 . . ?
C5 C6 O2 123.3(7) . . ?
C5 C6 C1 121.8(7) . . ?
O2 C6 C1 114.9(7) . . ?
C8 C7 C4 111.7(5) . . ?
C8 C7 H7A 109.3 . . ?
C4 C7 H7A 109.3 . . ?
C8 C7 H7B 109.3 . . ?
C4 C7 H7B 109.3 . . ?
H7A C7 H7B 107.9 . . ?
C13 C8 C9 119.0(7) . . ?
C13 C8 C7 121.1(7) . . ?
C9 C8 C7 120.0(7) . . ?
C10 C9 C8 120.3(7) . . ?
C10 C9 H9 119.9 . . ?
C8 C9 H9 119.9 . . ?
C9 C10 C11 121.5(6) . . ?
C9 C10 O3 123.7(6) . . ?
C11 C10 O3 114.8(7) . . ?
C10 C11 C12 117.7(7) . . ?
C10 C11 C14 122.5(6) . . ?
C12 C11 C14 119.8(7) . . ?
C13 C12 C11 120.6(7) . . ?
C13 C12 H12 119.7 . . ?
C11 C12 H12 119.7 . . ?
C8 C13 C12 121.0(6) . . ?
C8 C13 O4 115.6(7) . . ?
C12 C13 O4 123.4(7) . . ?
C11 C14 C15 111.7(5) . . ?
C11 C14 H14A 109.3 . . ?
C15 C14 H14A 109.3 . . ?
C11 C14 H14B 109.3 . . ?
C15 C14 H14B 109.3 . . ?
H14A C14 H14B 108.0 . . ?
C20 C15 C16 116.6(7) . . ?
C20 C15 C14 120.0(7) . . ?
C16 C15 C14 123.2(7) . . ?
C17 C16 C15 122.6(7) . . ?
C17 C16 H16 118.7 . . ?
C15 C16 H16 118.7 . . ?
C16 C17 C18 122.0(7) . . ?
C16 C17 O5 123.3(7) . . ?
C18 C17 O5 114.6(7) . . ?
C17 C18 C19 116.3(7) . . ?
C17 C18 C21 121.8(7) . . ?
C19 C18 C21 121.9(7) . . ?
C20 C19 C18 120.7(7) . . ?
C20 C19 H19 119.6 . . ?
C18 C19 H19 119.6 . . ?
C15 C20 O6 117.1(7) . . ?
C15 C20 C19 121.7(7) . . ?
O6 C20 C19 121.2(7) . . ?
C22 C21 C18 112.7(5) . . ?
C22 C21 H21A 109.0 . . ?
C18 C21 H21A 109.0 . . ?
C22 C21 H21B 109.0 . . ?
C18 C21 H21B 109.0 . . ?
H21A C21 H21B 107.8 . . ?
C23 C22 C27 116.0(7) . . ?
C23 C22 C21 122.3(7) . . ?
C27 C22 C21 121.6(8) . . ?
C24 C23 C22 123.2(7) . . ?
C24 C23 H23 118.4 . . ?
C22 C23 H23 118.4 . . ?
C23 C24 O7 124.7(7) . . ?
C23 C24 C25 120.2(8) . . ?
O7 C24 C25 115.0(7) . . ?
C26 C25 C24 117.5(7) . . ?
C26 C25 C28 122.0(7) . . ?
C24 C25 C28 120.4(8) . . ?
C27 C26 C25 121.5(7) . . ?
C27 C26 H26 119.2 . . ?
C25 C26 H26 119.2 . . ?
C26 C27 O8 123.6(7) . . ?
C26 C27 C22 121.5(8) . . ?
O8 C27 C22 114.9(8) . . ?
C25 C28 C29 111.4(5) . . ?
C25 C28 H28A 109.4 . . ?
C29 C28 H28A 109.4 . . ?
C25 C28 H28B 109.4 . . ?
C29 C28 H28B 109.4 . . ?
H28A C28 H28B 108.0 . . ?
C34 C29 C30 117.8(7) . . ?
C34 C29 C28 122.7(8) . . ?
C30 C29 C28 119.5(7) . . ?
C31 C30 C29 121.3(7) . . ?
C31 C30 H30 119.4 . . ?
C29 C30 H30 119.4 . . ?
C30 C31 O9 123.5(8) . . ?
C30 C31 C32 121.0(8) . . ?
O9 C31 C32 115.5(8) . . ?
C33 C32 C31 117.1(7) . . ?
C33 C32 C35 122.3(7) . . ?
C31 C32 C35 120.6(8) . . ?
C34 C33 C32 122.5(7) . . ?
C34 C33 H33 118.8 . . ?
C32 C33 H33 118.8 . . ?
O10 C34 C33 124.8(7) . . ?
O10 C34 C29 114.9(8) . . ?
C33 C34 C29 120.3(8) . . ?
C32 C35 C1 111.4(5) . . ?
C32 C35 H35A 109.3 . . ?
C1 C35 H35A 109.3 . . ?
C32 C35 H35B 109.3 . . ?
C1 C35 H35B 109.3 . . ?
H35A C35 H35B 108.0 . . ?
O1 C36 C37 110.7(8) . . ?
O1 C36 H36A 109.5 . . ?
C37 C36 H36A 109.5 . . ?
O1 C36 H36B 109.5 . . ?
C37 C36 H36B 109.5 . . ?
H36A C36 H36B 108.1 . . ?
C38 C37 C36 175.4(13) . . ?
C37 C38 H38 180.0 . . ?
O2 C39 C40 109.4(7) . . ?
O2 C39 H39A 109.8 . . ?
C40 C39 H39A 109.8 . . ?
O2 C39 H39B 109.8 . . ?
C40 C39 H39B 109.8 . . ?
H39A C39 H39B 108.2 . . ?
C41 C40 C39 115.3(8) . . ?
C41 C40 H40A 108.4 . . ?
C39 C40 H40A 108.4 . . ?
C41 C40 H40B 108.4 . . ?
C39 C40 H40B 108.4 . . ?
H40A C40 H40B 107.5 . . ?
C42 C41 C40 119.2(9) . . ?
C42 C41 H41A 107.5 . . ?
C40 C41 H41A 107.5 . . ?
C42 C41 H41B 107.5 . . ?
C40 C41 H41B 107.5 . . ?
H41A C41 H41B 107.0 . . ?
C41 C42 C43 119.2(10) . . ?
C41 C42 H42A 107.5 . . ?
C43 C42 H42A 107.5 . . ?
C41 C42 H42B 107.5 . . ?
C43 C42 H42B 107.5 . . ?
H42A C42 H42B 107.0 . . ?
C44 C43 C42 113.5(10) . . ?
C44 C43 H43A 108.9 . . ?
C42 C43 H43A 108.9 . . ?
C44 C43 H43B 108.9 . . ?
C42 C43 H43B 108.9 . . ?
H43A C43 H43B 107.7 . . ?
C45B C44 C43 102.5(12) . . ?
C45A C44 C43 100.1(10) . . ?
C45A C44 H44A 111.7 . . ?
C43 C44 H44A 111.7 . . ?
C45A C44 H44B 111.7 . . ?
C43 C44 H44B 111.7 . . ?
H44A C44 H44B 109.5 . . ?
C45B C44 H44C 111.3 . . ?
C43 C44 H44C 111.3 . . ?
C45B C44 H44D 111.3 . . ?
C43 C44 H44D 111.3 . . ?
H44C C44 H44D 109.2 . . ?
C46A C45A C44 104.8(14) . . ?
C46A C45A H45A 110.8 . . ?
C44 C45A H45A 110.8 . . ?
C46A C45A H45B 110.8 . . ?
C44 C45A H45B 110.8 . . ?
H45A C45A H45B 108.9 . . ?
C47A C46A C45A 116.5(17) . . ?
C47A C46A H46A 108.2 . . ?
C45A C46A H46A 108.2 . . ?
C47A C46A H46B 108.2 . . ?
C45A C46A H46B 108.2 . . ?
H46A C46A H46B 107.3 . . ?
C46A C47A C48A 124.6(18) . . ?
C46A C47A H47A 106.2 . . ?
C48A C47A H47A 106.2 . . ?
C46A C47A H47B 106.2 . . ?
C48A C47A H47B 106.2 . . ?
H47A C47A H47B 106.4 . . ?
C47A C48A Br1A 131.1(16) . . ?
C47A C48A H48A 104.5 . . ?
Br1A C48A H48A 104.5 . . ?
C47A C48A H48B 104.5 . . ?
Br1A C48A H48B 104.5 . . ?
H48A C48A H48B 105.6 . . ?
C44 C45B C46B 99.3(15) . . ?
C44 C45B H45C 111.9 . . ?
C46B C45B H45C 111.9 . . ?
C44 C45B H45D 111.9 . . ?
C46B C45B H45D 111.9 . . ?
H45C C45B H45D 109.6 . . ?
C47B C46B C45B 103.7(16) . . ?
C47B C46B H46C 111.0 . . ?
C45B C46B H46C 111.0 . . ?
C47B C46B H46D 111.0 . . ?
C45B C46B H46D 111.0 . . ?
H46C C46B H46D 109.0 . . ?
C46B C47B C48B 101.9(15) . . ?
C46B C47B H47C 111.4 . . ?
C48B C47B H47C 111.4 . . ?
C46B C47B H47D 111.4 . . ?
C48B C47B H47D 111.4 . . ?
H47C C47B H47D 109.2 . . ?
C47B C48B Br1B 111.9(15) . . ?
C47B C48B H48C 109.2 . . ?
Br1B C48B H48C 109.2 . . ?
C47B C48B H48D 109.2 . . ?
Br1B C48B H48D 109.2 . . ?
H48C C48B H48D 107.9 . . ?
O3 C49 H49A 109.5 . . ?
O3 C49 H49B 109.5 . . ?
H49A C49 H49B 109.5 . . ?
O3 C49 H49C 109.5 . . ?
H49A C49 H49C 109.5 . . ?
H49B C49 H49C 109.5 . . ?
O4 C50 H50A 109.5 . . ?
O4 C50 H50B 109.5 . . ?
H50A C50 H50B 109.5 . . ?
O4 C50 H50C 109.5 . . ?
H50A C50 H50C 109.5 . . ?
H50B C50 H50C 109.5 . . ?
O5 C51 H51A 109.5 . . ?
O5 C51 H51B 109.5 . . ?
H51A C51 H51B 109.5 . . ?
O5 C51 H51C 109.5 . . ?
H51A C51 H51C 109.5 . . ?
H51B C51 H51C 109.5 . . ?
O6 C52 H52A 109.5 . . ?
O6 C52 H52B 109.5 . . ?
H52A C52 H52B 109.5 . . ?
O6 C52 H52C 109.5 . . ?
H52A C52 H52C 109.5 . . ?
H52B C52 H52C 109.5 . . ?
O7 C53 H53A 109.5 . . ?
O7 C53 H53B 109.5 . . ?
H53A C53 H53B 109.5 . . ?
O7 C53 H53C 109.5 . . ?
H53A C53 H53C 109.5 . . ?
H53B C53 H53C 109.5 . . ?
O8 C54 H54A 109.5 . . ?
O8 C54 H54B 109.5 . . ?
H54A C54 H54B 109.5 . . ?
O8 C54 H54C 109.5 . . ?
H54A C54 H54C 109.5 . . ?
H54B C54 H54C 109.5 . . ?
O9 C55 H55A 109.5 . . ?
O9 C55 H55B 109.5 . . ?
H55A C55 H55B 109.5 . . ?
O9 C55 H55C 109.5 . . ?
H55A C55 H55C 109.5 . . ?
H55B C55 H55C 109.5 . . ?
O10 C56 H56A 109.5 . . ?
O10 C56 H56B 109.5 . . ?
H56A C56 H56B 109.5 . . ?
O10 C56 H56C 109.5 . . ?
H56A C56 H56C 109.5 . . ?
H56B C56 H56C 109.5 . . ?
N1 C57 C58 180(3) . . ?
C59A C58 C57 118.7(16) . . ?
C59B C58 C57 118(2) . . ?
C59A C58 H58A 107.6 . . ?
C57 C58 H58A 107.6 . . ?
C59A C58 H58B 107.6 . . ?
C57 C58 H58B 107.6 . . ?
H58A C58 H58B 107.1 . . ?
C59B C58 H58C 107.7 . . ?
C57 C58 H58C 107.7 . . ?
C59B C58 H58D 107.7 . . ?
C57 C58 H58D 107.7 . . ?
H58C C58 H58D 107.1 . . ?
C58 C59A C60A 105.8(11) . . ?
C58 C59A H59A 110.6 . . ?
C60A C59A H59A 110.6 . . ?
C58 C59A H59B 110.6 . . ?
C60A C59A H59B 110.6 . . ?
H59A C59A H59B 108.7 . . ?
C61 C60A C59A 106.1(11) . . ?
C61 C60A H60A 110.5 . . ?
C59A C60A H60A 110.5 . . ?
C61 C60A H60B 110.5 . . ?
C59A C60A H60B 110.5 . . ?
H60A C60A H60B 108.7 . . ?
C58 C59B C60B 101.1(18) . . ?
C58 C59B H59C 111.6 . . ?
C60B C59B H59C 111.6 . . ?
C58 C59B H59D 111.6 . . ?
C60B C59B H59D 111.6 . . ?
H59C C59B H59D 109.4 . . ?
C61 C60B C59B 102.3(18) . . ?
C61 C60B H60C 111.3 . . ?
C59B C60B H60C 111.3 . . ?
C61 C60B H60D 111.3 . . ?
C59B C60B H60D 111.3 . . ?
H60C C60B H60D 109.2 . . ?
C60A C61 C62 118.5(18) . . ?
C60B C61 C62 127(3) . . ?
C60A C61 H61A 107.7 . . ?
C62 C61 H61A 107.7 . . ?
C60A C61 H61B 107.7 . . ?
C62 C61 H61B 107.7 . . ?
H61A C61 H61B 107.1 . . ?
C60B C61 H61C 105.7 . . ?
C62 C61 H61C 105.7 . . ?
C60B C61 H61D 105.7 . . ?
C62 C61 H61D 105.7 . . ?
H61C C61 H61D 106.1 . . ?
N2 C62 C61 142(5) . . ?

loop_
_geom_bond_atom_site_label_1
_geom_bond_atom_site_label_2
_geom_bond_distance
_geom_bond_site_symmetry_2
_geom_bond_publ_flag
O1 C3 1.384(8) . ?
O1 C36 1.386(9) . ?
N1 C57 0.94(3) . ?
O2 C6 1.370(8) . ?
O2 C39 1.385(9) . ?
N2 C62 0.94(4) . ?
O3 C10 1.400(7) . ?
O3 C49 1.416(8) . ?
O4 C13 1.389(7) . ?
O4 C50 1.417(8) . ?
O5 C17 1.396(8) . ?
O5 C51 1.413(8) . ?
O6 C52 1.370(10) . ?
O6 C20 1.377(8) . ?
O7 C24 1.383(8) . ?
O7 C53 1.391(8) . ?
O8 C27 1.380(8) . ?
O8 C54 1.417(8) . ?
O9 C31 1.382(8) . ?
O9 C55 1.432(8) . ?
O10 C34 1.371(8) . ?
O10 C56 1.405(9) . ?
C1 C6 1.375(9) . ?
C1 C2 1.381(9) . ?
C1 C35 1.515(9) . ?
C2 C3 1.374(9) . ?
C2 H2 0.9500 . ?
C3 C4 1.379(9) . ?
C4 C5 1.390(8) . ?
C4 C7 1.548(9) . ?
C5 C6 1.366(9) . ?
C5 H5 0.9500 . ?
C7 C8 1.518(8) . ?
C7 H7A 0.9900 . ?
C7 H7B 0.9900 . ?
C8 C13 1.370(9) . ?
C8 C9 1.385(8) . ?
C9 C10 1.368(8) . ?
C9 H9 0.9500 . ?
C10 C11 1.388(8) . ?
C11 C12 1.391(8) . ?
C11 C14 1.504(8) . ?
C12 C13 1.379(9) . ?
C12 H12 0.9500 . ?
C14 C15 1.510(9) . ?
C14 H14A 0.9900 . ?
C14 H14B 0.9900 . ?
C15 C20 1.371(9) . ?
C15 C16 1.375(9) . ?
C16 C17 1.361(9) . ?
C16 H16 0.9500 . ?
C17 C18 1.373(9) . ?
C18 C19 1.406(9) . ?
C18 C21 1.495(9) . ?
C19 C20 1.391(9) . ?
C19 H19 0.9500 . ?
C21 C22 1.488(9) . ?
C21 H21A 0.9900 . ?
C21 H21B 0.9900 . ?
C22 C23 1.383(9) . ?
C22 C27 1.400(9) . ?
C23 C24 1.355(9) . ?
C23 H23 0.9500 . ?
C24 C25 1.400(9) . ?
C25 C26 1.383(9) . ?
C25 C28 1.518(9) . ?
C26 C27 1.365(9) . ?
C26 H26 0.9500 . ?
C28 C29 1.518(9) . ?
C28 H28A 0.9900 . ?
C28 H28B 0.9900 . ?
C29 C34 1.386(9) . ?
C29 C30 1.392(9) . ?
C30 C31 1.378(9) . ?
C30 H30 0.9500 . ?
C31 C32 1.389(9) . ?
C32 C33 1.382(9) . ?
C32 C35 1.506(9) . ?
C33 C34 1.374(9) . ?
C33 H33 0.9500 . ?
C35 H35A 0.9900 . ?
C35 H35B 0.9900 . ?
C36 C37 1.421(12) . ?
C36 H36A 0.9900 . ?
C36 H36B 0.9900 . ?
C37 C38 1.135(13) . ?
C38 H38 0.9500 . ?
C39 C40 1.523(10) . ?
C39 H39A 0.9900 . ?
C39 H39B 0.9900 . ?
C40 C41 1.475(11) . ?
C40 H40A 0.9900 . ?
C40 H40B 0.9900 . ?
C41 C42 1.449(11) . ?
C41 H41A 0.9900 . ?
C41 H41B 0.9900 . ?
C42 C43 1.595(14) . ?
C42 H42A 0.9900 . ?
C42 H42B 0.9900 . ?
C43 C44 1.559(12) . ?
C43 H43A 0.9900 . ?
C43 H43B 0.9900 . ?
C44 C45B 1.499(17) . ?
C44 C45A 1.534(15) . ?
C44 H44A 0.9900 . ?
C44 H44B 0.9900 . ?
C44 H44C 0.9900 . ?
C44 H44D 0.9900 . ?
C45A C46A 1.421(16) . ?
C45A H45A 0.9900 . ?
C45A H45B 0.9900 . ?
C46A C47A 1.347(15) . ?
C46A H46A 0.9900 . ?
C46A H46B 0.9900 . ?
C47A C48A 1.353(15) . ?
C47A H47A 0.9900 . ?
C47A H47B 0.9900 . ?
C48A Br1A 1.879(15) . ?
C48A H48A 0.9900 . ?
C48A H48B 0.9900 . ?
C45B C46B 1.523(18) . ?
C45B H45C 0.9900 . ?
C45B H45D 0.9900 . ?
C46B C47B 1.423(18) . ?
C46B H46C 0.9900 . ?
C46B H46D 0.9900 . ?
C47B C48B 1.546(18) . ?
C47B H47C 0.9900 . ?
C47B H47D 0.9900 . ?
C48B Br1B 1.862(18) . ?
C48B H48C 0.9900 . ?
C48B H48D 0.9900 . ?
C49 H49A 0.9800 . ?
C49 H49B 0.9800 . ?
C49 H49C 0.9800 . ?
C50 H50A 0.9800 . ?
C50 H50B 0.9800 . ?
C50 H50C 0.9800 . ?
C51 H51A 0.9800 . ?
C51 H51B 0.9800 . ?
C51 H51C 0.9800 . ?
C52 H52A 0.9800 . ?
C52 H52B 0.9800 . ?
C52 H52C 0.9800 . ?
C53 H53A 0.9800 . ?
C53 H53B 0.9800 . ?
C53 H53C 0.9800 . ?
C54 H54A 0.9800 . ?
C54 H54B 0.9800 . ?
C54 H54C 0.9800 . ?
C55 H55A 0.9800 . ?
C55 H55B 0.9800 . ?
C55 H55C 0.9800 . ?
C56 H56A 0.9800 . ?
C56 H56B 0.9800 . ?
C56 H56C 0.9800 . ?
C57 C58 1.56(3) . ?
C58 C59A 1.476(9) . ?
C58 C59B 1.51(2) . ?
C58 H58A 0.9900 . ?
C58 H58B 0.9900 . ?
C58 H58C 0.9900 . ?
C58 H58D 0.9900 . ?
C59A C60A 1.506(9) . ?
C59A H59A 0.9900 . ?
C59A H59B 0.9900 . ?
C60A C61 1.492(9) . ?
C60A H60A 0.9900 . ?
C60A H60B 0.9900 . ?
C59B C60B 1.53(2) . ?
C59B H59C 0.9900 . ?
C59B H59D 0.9900 . ?
C60B C61 1.50(2) . ?
C60B H60C 0.9900 . ?
C60B H60D 0.9900 . ?
C61 C62 1.54(3) . ?
C61 H61A 0.9900 . ?
C61 H61B 0.9900 . ?
C61 H61C 0.9900 . ?
C61 H61D 0.9900 . ?

loop_
_geom_torsion_atom_site_label_1
_geom_torsion_atom_site_label_2
_geom_torsion_atom_site_label_3
_geom_torsion_atom_site_label_4
_geom_torsion
_geom_torsion_site_symmetry_1
_geom_torsion_site_symmetry_2
_geom_torsion_site_symmetry_3
_geom_torsion_site_symmetry_4
_geom_torsion_publ_flag
C6 C1 C2 C3 0.7(9) . . . . ?
C35 C1 C2 C3 -178.4(6) . . . . ?
C1 C2 C3 C4 0.6(10) . . . . ?
C1 C2 C3 O1 179.6(6) . . . . ?
C36 O1 C3 C2 -8.6(11) . . . . ?
C36 O1 C3 C4 170.4(6) . . . . ?
C2 C3 C4 C5 -0.4(9) . . . . ?
O1 C3 C4 C5 -179.4(5) . . . . ?
C2 C3 C4 C7 176.1(6) . . . . ?
O1 C3 C4 C7 -2.9(9) . . . . ?
C3 C4 C5 C6 -1.3(9) . . . . ?
C7 C4 C5 C6 -177.7(6) . . . . ?
C4 C5 C6 O2 -178.7(6) . . . . ?
C4 C5 C6 C1 2.7(10) . . . . ?
C39 O2 C6 C5 -3.3(10) . . . . ?
C39 O2 C6 C1 175.4(6) . . . . ?
C2 C1 C6 C5 -2.3(10) . . . . ?
C35 C1 C6 C5 176.7(6) . . . . ?
C2 C1 C6 O2 178.9(6) . . . . ?
C35 C1 C6 O2 -2.0(9) . . . . ?
C3 C4 C7 C8 -88.3(8) . . . . ?
C5 C4 C7 C8 88.1(7) . . . . ?
C4 C7 C8 C13 -93.3(7) . . . . ?
C4 C7 C8 C9 87.2(7) . . . . ?
C13 C8 C9 C10 0.8(9) . . . . ?
C7 C8 C9 C10 -179.7(5) . . . . ?
C8 C9 C10 C11 -2.1(9) . . . . ?
C8 C9 C10 O3 178.9(5) . . . . ?
C49 O3 C10 C9 -2.4(9) . . . . ?
C49 O3 C10 C11 178.5(6) . . . . ?
C9 C10 C11 C12 1.7(9) . . . . ?
O3 C10 C11 C12 -179.2(5) . . . . ?
C9 C10 C11 C14 178.2(6) . . . . ?
O3 C10 C11 C14 -2.7(9) . . . . ?
C10 C11 C12 C13 -0.2(9) . . . . ?
C14 C11 C12 C13 -176.7(6) . . . . ?
C9 C8 C13 C12 0.7(9) . . . . ?
C7 C8 C13 C12 -178.8(6) . . . . ?
C9 C8 C13 O4 -178.5(5) . . . . ?
C7 C8 C13 O4 1.9(8) . . . . ?
C11 C12 C13 C8 -1.0(9) . . . . ?
C11 C12 C13 O4 178.2(6) . . . . ?
C50 O4 C13 C8 -172.4(6) . . . . ?
C50 O4 C13 C12 8.4(9) . . . . ?
C10 C11 C14 C15 -86.5(8) . . . . ?
C12 C11 C14 C15 89.8(7) . . . . ?
C11 C14 C15 C20 -89.8(8) . . . . ?
C11 C14 C15 C16 85.1(7) . . . . ?
C20 C15 C16 C17 -0.3(9) . . . . ?
C14 C15 C16 C17 -175.3(6) . . . . ?
C15 C16 C17 C18 -0.2(10) . . . . ?
C15 C16 C17 O5 177.6(5) . . . . ?
C51 O5 C17 C16 -3.2(9) . . . . ?
C51 O5 C17 C18 174.7(6) . . . . ?
C16 C17 C18 C19 -0.1(9) . . . . ?
O5 C17 C18 C19 -178.1(5) . . . . ?
C16 C17 C18 C21 178.4(6) . . . . ?
O5 C17 C18 C21 0.4(8) . . . . ?
C17 C18 C19 C20 0.9(9) . . . . ?
C21 C18 C19 C20 -177.5(6) . . . . ?
C16 C15 C20 O6 -179.3(5) . . . . ?
C14 C15 C20 O6 -4.1(9) . . . . ?
C16 C15 C20 C19 1.1(10) . . . . ?
C14 C15 C20 C19 176.3(6) . . . . ?
C52 O6 C20 C15 -172.4(8) . . . . ?
C52 O6 C20 C19 7.2(11) . . . . ?
C18 C19 C20 C15 -1.5(10) . . . . ?
C18 C19 C20 O6 179.0(6) . . . . ?
C17 C18 C21 C22 -87.9(8) . . . . ?
C19 C18 C21 C22 90.5(8) . . . . ?
C18 C21 C22 C23 92.3(8) . . . . ?
C18 C21 C22 C27 -85.3(8) . . . . ?
C27 C22 C23 C24 -0.7(10) . . . . ?
C21 C22 C23 C24 -178.4(6) . . . . ?
C22 C23 C24 O7 -180.0(6) . . . . ?
C22 C23 C24 C25 -0.5(10) . . . . ?
C53 O7 C24 C23 -0.6(10) . . . . ?
C53 O7 C24 C25 179.8(6) . . . . ?
C23 C24 C25 C26 0.8(9) . . . . ?
O7 C24 C25 C26 -179.6(6) . . . . ?
C23 C24 C25 C28 177.9(6) . . . . ?
O7 C24 C25 C28 -2.5(9) . . . . ?
C24 C25 C26 C27 0.0(10) . . . . ?
C28 C25 C26 C27 -177.1(6) . . . . ?
C25 C26 C27 O8 -178.6(6) . . . . ?
C25 C26 C27 C22 -1.2(11) . . . . ?
C54 O8 C27 C26 -7.8(10) . . . . ?
C54 O8 C27 C22 174.6(6) . . . . ?
C23 C22 C27 C26 1.5(10) . . . . ?
C21 C22 C27 C26 179.2(6) . . . . ?
C23 C22 C27 O8 179.1(6) . . . . ?
C21 C22 C27 O8 -3.2(9) . . . . ?
C26 C25 C28 C29 87.2(8) . . . . ?
C24 C25 C28 C29 -89.8(8) . . . . ?
C25 C28 C29 C34 -94.4(8) . . . . ?
C25 C28 C29 C30 83.9(8) . . . . ?
C34 C29 C30 C31 1.2(10) . . . . ?
C28 C29 C30 C31 -177.2(6) . . . . ?
C29 C30 C31 O9 178.7(6) . . . . ?
C29 C30 C31 C32 -0.4(10) . . . . ?
C55 O9 C31 C30 4.1(10) . . . . ?
C55 O9 C31 C32 -176.8(6) . . . . ?
C30 C31 C32 C33 -1.4(10) . . . . ?
O9 C31 C32 C33 179.5(6) . . . . ?
C30 C31 C32 C35 178.1(6) . . . . ?
O9 C31 C32 C35 -1.0(9) . . . . ?
C31 C32 C33 C34 2.4(10) . . . . ?
C35 C32 C33 C34 -177.1(6) . . . . ?
C56 O10 C34 C33 0.2(12) . . . . ?
C56 O10 C34 C29 -178.8(8) . . . . ?
C32 C33 C34 O10 179.5(6) . . . . ?
C32 C33 C34 C29 -1.6(11) . . . . ?
C30 C29 C34 O10 178.7(6) . . . . ?
C28 C29 C34 O10 -2.9(10) . . . . ?
C30 C29 C34 C33 -0.3(10) . . . . ?
C28 C29 C34 C33 178.1(6) . . . . ?
C33 C32 C35 C1 90.1(8) . . . . ?
C31 C32 C35 C1 -89.3(8) . . . . ?
C6 C1 C35 C32 -84.0(8) . . . . ?
C2 C1 C35 C32 95.0(8) . . . . ?
C3 O1 C36 C37 178.8(7) . . . . ?
C6 O2 C39 C40 171.7(6) . . . . ?
O2 C39 C40 C41 -176.2(7) . . . . ?
C39 C40 C41 C42 177.6(9) . . . . ?
C40 C41 C42 C43 174.2(10) . . . . ?
C41 C42 C43 C44 -156.5(10) . . . . ?
C42 C43 C44 C45B 155.3(14) . . . . ?
C42 C43 C44 C45A 110.8(15) . . . . ?
C43 C44 C45A C46A -149.7(16) . . . . ?
C44 C45A C46A C47A -159.4(18) . . . . ?
C45A C46A C47A C48A -66(4) . . . . ?
C46A C47A C48A Br1A -148(2) . . . . ?
C43 C44 C45B C46B -143.0(15) . . . . ?
C44 C45B C46B C47B 98(2) . . . . ?
C45B C46B C47B C48B 128.0(19) . . . . ?
C46B C47B C48B Br1B 102(2) . . . . ?
C57 C58 C59A C60A 174.4(17) . . . . ?
C58 C59A C60A C61 144(2) . . . . ?
C57 C58 C59B C60B -176(4) . . . . ?
C58 C59B C60B C61 -151(5) . . . . ?
C59A C60A C61 C62 159.1(19) . . . . ?
C59B C60B C61 C62 171(4) . . . . ?
C60A C61 C62 N2 117(7) . . . . ?
C60B C61 C62 N2 81(8) . . . . ?
